data_7243492
loop_
_publ_author_name
'Mandal, Arkalekha'
'Kim, Youngmee'
'Kim, Sung-Jin'
'Park, JaeHong'

_publ_section_title
;
 Unravelling the fluorescence and semiconductor properties of a new
 coronene:TCNB charge transfer cocrystal polymorph
;
_journal_issue 40
_journal_name_full CrystEngComm
_journal_page_first 7132
_journal_page_last 7140
_journal_paper_doi 10.1039/D1CE00741F
_journal_volume 23
_journal_year 2021
_chemical_formula_sum 'C39 H15 N6'
_chemical_formula_weight 567.57
_space_group_crystal_system triclinic
_space_group_IT_number 2
_space_group_name_Hall '-P 1'
_space_group_name_H-M_alt 'P -1'
_atom_sites_solution_hydrogens geom
_audit_creation_method SHELXL-2013
_audit_update_record
;
2021-05-20 deposited with the CCDC.	2021-09-07 downloaded from the CCDC.
;
_cell_angle_alpha 78.231(12)
_cell_angle_beta 89.490(13)
_cell_angle_gamma 77.581(13)
_cell_formula_units_Z 2
_cell_length_a 7.3212(14)
_cell_length_b 9.9861(19)
_cell_length_c 19.292(3)
_cell_measurement_reflns_used 2562
_cell_measurement_temperature 293(2)
_cell_measurement_theta_max 22.4320
_cell_measurement_theta_min 2.1581
_cell_volume 1347.6(4)
_computing_cell_refinement 'SAINT V8.34A (Bruker AXS Inc., 2013)'
_computing_data_collection 'Bruker Instrument Service v2016.5.0.1'
_computing_data_reduction 'SAINT V8.34A (Bruker AXS Inc., 2013)'
_computing_structure_refinement 'SHELXL-2013 (Sheldrick, 2013)'
_diffrn_ambient_temperature 293(2)
_diffrn_measured_fraction_theta_full 0.999
_diffrn_measured_fraction_theta_max 0.992
_diffrn_measurement_device_type 'Bruker APEX-II CCD'
_diffrn_measurement_method '\f and \w scans'
_diffrn_radiation_type MoK\a
_diffrn_radiation_wavelength 0.71073
_diffrn_reflns_av_R_equivalents 0.1593
_diffrn_reflns_av_unetI/netI 0.1589
_diffrn_reflns_Laue_measured_fraction_full 0.999
_diffrn_reflns_Laue_measured_fraction_max 0.992
_diffrn_reflns_limit_h_max 9
_diffrn_reflns_limit_h_min -9
_diffrn_reflns_limit_k_max 13
_diffrn_reflns_limit_k_min -13
_diffrn_reflns_limit_l_max 25
_diffrn_reflns_limit_l_min -25
_diffrn_reflns_number 44940
_diffrn_reflns_point_group_measured_fraction_full 0.999
_diffrn_reflns_point_group_measured_fraction_max 0.992
_diffrn_reflns_theta_full 25.242
_diffrn_reflns_theta_max 28.544
_diffrn_reflns_theta_min 2.134
_exptl_absorpt_coefficient_mu 0.085
_exptl_absorpt_correction_T_max 1.00
_exptl_absorpt_correction_T_min 0.70
_exptl_absorpt_correction_type multi-scan
_exptl_absorpt_process_details 'SADABS V2014/2 (Bruker AXS Inc.)'
_exptl_crystal_colour red
_exptl_crystal_density_diffrn 1.399
_exptl_crystal_description neddle
_exptl_crystal_F_000 582
_exptl_crystal_size_max 0.190
_exptl_crystal_size_mid 0.040
_exptl_crystal_size_min 0.020
_refine_diff_density_max 0.343
_refine_diff_density_min -0.284
_refine_diff_density_rms 0.087
_refine_ls_extinction_coef 0.023(3)
_refine_ls_extinction_expression Fc^*^=kFc[1+0.001xFc^2^\l^3^/sin(2\q)]^-1/4^
_refine_ls_extinction_method SHELXL
_refine_ls_goodness_of_fit_ref 0.985
_refine_ls_hydrogen_treatment constr
_refine_ls_matrix_type full
_refine_ls_number_parameters 407
_refine_ls_number_reflns 6812
_refine_ls_number_restraints 0
_refine_ls_restrained_S_all 0.985
_refine_ls_R_factor_all 0.1582
_refine_ls_R_factor_gt 0.0663
_refine_ls_shift/su_max 0.000
_refine_ls_shift/su_mean 0.000
_refine_ls_structure_factor_coef Fsqd
_refine_ls_weighting_details 'w=1/[\s^2^(Fo^2^)+(0.0421P)^2^] where P=(Fo^2^+2Fc^2^)/3'
_refine_ls_weighting_scheme calc
_refine_ls_wR_factor_gt 0.1465
_refine_ls_wR_factor_ref 0.1955
_reflns_Friedel_coverage 0.000
_reflns_number_gt 3212
_reflns_number_total 6812
_reflns_threshold_expression 'I > 2\s(I)'
_cod_data_source_file d1ce00741f2.cif
_cod_data_source_block CocrystalI
_cod_depositor_comments 'Adding full bibliography for 7243492.cif.'
_cod_original_cell_volume 1347.5(4)
_cod_database_code 7243492
_shelx_space_group_comment
;
The symmetry employed for this shelxl refinement is uniquely defined
by the following loop, which should always be used as a source of
symmetry information in preference to the above space-group names.
They are only intended as comments.
;
_shelx_estimated_absorpt_t_min 0.984
_shelx_estimated_absorpt_t_max 0.998
_shelxl_version_number 2013-4

loop_
_space_group_symop_operation_xyz
'x, y, z'
'-x, -y, -z'

loop_
_atom_site_label
_atom_site_type_symbol
_atom_site_fract_x
_atom_site_fract_y
_atom_site_fract_z
_atom_site_U_iso_or_equiv
_atom_site_adp_type
_atom_site_occupancy
_atom_site_site_symmetry_order
_atom_site_calc_flag
_atom_site_refinement_flags_posn
_atom_site_refinement_flags_adp
_atom_site_refinement_flags_occupancy
_atom_site_disorder_assembly
_atom_site_disorder_group
C1 C 1.0017(4) 0.2090(3) 0.65670(14) 0.0361(7) Uani 1 1 d . . . . .
H1 H 1.0362 0.1458 0.7008 0.043 Uiso 1 1 calc R U . . .
C2 C 0.8483(4) 0.2002(3) 0.61889(14) 0.0365(7) Uani 1 1 d . . . . .
H2 H 0.7793 0.1311 0.6371 0.044 Uiso 1 1 calc R U . . .
C3 C 0.7915(4) 0.2933(3) 0.55292(14) 0.0332(7) Uani 1 1 d . . . . .
C4 C 0.6346(4) 0.2858(3) 0.51303(14) 0.0354(7) Uani 1 1 d . . . . .
H4 H 0.5653 0.2163 0.5300 0.042 Uiso 1 1 calc R U . . .
C5 C 0.5809(4) 0.3796(3) 0.44918(14) 0.0328(7) Uani 1 1 d . . . . .
H5 H 0.4738 0.3740 0.4234 0.039 Uiso 1 1 calc R U . . .
C6 C 0.6825(4) 0.4834(3) 0.42163(13) 0.0322(6) Uani 1 1 d . . . . .
C7 C 0.6304(4) 0.5804(3) 0.35637(14) 0.0358(7) Uani 1 1 d . . . . .
H7 H 0.5235 0.5764 0.3300 0.043 Uiso 1 1 calc R U . . .
C8 C 0.7310(4) 0.6795(3) 0.33071(14) 0.0352(7) Uani 1 1 d . . . . .
H8 H 0.6928 0.7423 0.2867 0.042 Uiso 1 1 calc R U . . .
C9 C 0.8906(4) 0.6908(3) 0.36809(14) 0.0340(7) Uani 1 1 d . . . . .
C10 C 0.9457(4) 0.5951(3) 0.43406(13) 0.0291(6) Uani 1 1 d . . . . .
C11 C 0.8414(4) 0.4918(3) 0.46024(13) 0.0301(6) Uani 1 1 d . . . . .
C12 C 0.8961(4) 0.3965(3) 0.52682(13) 0.0297(6) Uani 1 1 d . . . . .
C13 C -0.0311(4) 0.7259(3) -0.10187(16) 0.0445(8) Uani 1 1 d . . . . .
H13 H -0.0190 0.6370 -0.1140 0.053 Uiso 1 1 calc R U . . .
C14 C 0.0481(4) 0.7337(3) -0.03710(14) 0.0358(7) Uani 1 1 d . . . . .
C15 C 0.1506(4) 0.6146(3) 0.01161(17) 0.0459(8) Uani 1 1 d . . . . .
H15 H 0.1729 0.5254 -0.0009 0.055 Uiso 1 1 calc R U . . .
C16 C 0.2170(4) 0.6249(3) 0.07515(16) 0.0438(8) Uani 1 1 d . . . . .
H16 H 0.2836 0.5427 0.1062 0.053 Uiso 1 1 calc R U . . .
C17 C 0.1898(4) 0.7555(3) 0.09659(14) 0.0345(7) Uani 1 1 d . . . . .
C18 C 0.2582(4) 0.7699(3) 0.16271(15) 0.0419(7) Uani 1 1 d . . . . .
H18 H 0.3187 0.6887 0.1959 0.050 Uiso 1 1 calc R U . . .
C19 C 0.2382(4) 0.8982(3) 0.17924(14) 0.0423(7) Uani 1 1 d . . . . .
H19 H 0.2869 0.9048 0.2236 0.051 Uiso 1 1 calc R U . . .
C20 C 0.1467(4) 1.0223(3) 0.13193(13) 0.0341(7) Uani 1 1 d . . . . .
C21 C 0.1242(4) 1.1581(3) 0.14756(15) 0.0423(8) Uani 1 1 d . . . . .
H21 H 0.1756 1.1677 0.1909 0.051 Uiso 1 1 calc R U . . .
C22 C 0.0725(3) 1.0107(3) 0.06632(12) 0.0268(6) Uani 1 1 d . . . . .
C23 C 0.0957(3) 0.8770(3) 0.04853(13) 0.0272(6) Uani 1 1 d . . . . .
C24 C 0.0234(3) 0.8666(3) -0.01806(13) 0.0285(6) Uani 1 1 d . . . . .
C25 C 0.7204(4) 0.2749(3) 0.26091(13) 0.0292(6) Uani 1 1 d . . . . .
C26 C 0.8626(4) 0.3472(3) 0.26026(13) 0.0300(6) Uani 1 1 d . . . . .
H26 H 0.8698 0.4222 0.2219 0.036 Uiso 1 1 calc R U . . .
C27 C 0.9943(4) 0.3090(3) 0.31610(13) 0.0288(6) Uani 1 1 d . . . . .
C28 C 0.9812(4) 0.1992(3) 0.37373(13) 0.0299(6) Uani 1 1 d . . . . .
C29 C 0.8350(4) 0.1304(3) 0.37543(13) 0.0323(6) Uani 1 1 d . . . . .
H29 H 0.8241 0.0585 0.4149 0.039 Uiso 1 1 calc R U . . .
C30 C 0.7040(4) 0.1672(3) 0.31889(13) 0.0298(6) Uani 1 1 d . . . . .
C31 C 0.5946(4) 0.3058(3) 0.19988(15) 0.0339(7) Uani 1 1 d . . . . .
C32 C 1.1466(4) 0.3804(3) 0.31149(13) 0.0332(6) Uani 1 1 d . . . . .
C33 C 1.1178(4) 0.1569(3) 0.43218(14) 0.0322(6) Uani 1 1 d . . . . .
C34 C 0.5492(4) 0.0999(3) 0.32004(13) 0.0328(6) Uani 1 1 d . . . . .
C35 C 0.5778(3) -0.0053(3) 0.06610(12) 0.0255(6) Uani 1 1 d . . . . .
C36 C 0.4927(3) 0.1239(3) 0.02468(12) 0.0261(6) Uani 1 1 d . . . . .
H36 H 0.4888 0.2076 0.0414 0.031 Uiso 1 1 calc R U . . .
C37 C 0.4133(3) 0.1296(3) -0.04134(12) 0.0263(6) Uani 1 1 d . . . . .
C38 C 0.6585(4) -0.0111(3) 0.13486(13) 0.0282(6) Uani 1 1 d . . . . .
C39 C 0.3251(4) 0.2627(3) -0.08501(13) 0.0288(6) Uani 1 1 d . . . . .
N1 N 0.5012(3) 0.3252(2) 0.14990(13) 0.0414(6) Uani 1 1 d . . . . .
N2 N 1.2691(4) 0.4362(3) 0.30380(12) 0.0428(6) Uani 1 1 d . . . . .
N3 N 1.2261(3) 0.1224(2) 0.47810(12) 0.0440(6) Uani 1 1 d . . . . .
N4 N 0.4200(3) 0.0516(3) 0.31946(12) 0.0418(6) Uani 1 1 d . . . . .
N5 N 0.7238(3) -0.0160(2) 0.18945(11) 0.0348(6) Uani 1 1 d . . . . .
N6 N 0.2543(3) 0.3692(2) -0.11977(12) 0.0377(6) Uani 1 1 d . . . . .

loop_
_atom_site_aniso_label
_atom_site_aniso_U_11
_atom_site_aniso_U_22
_atom_site_aniso_U_33
_atom_site_aniso_U_23
_atom_site_aniso_U_13
_atom_site_aniso_U_12
C1 0.0408(17) 0.0339(16) 0.0315(15) -0.0080(12) 0.0081(13) -0.0026(13)
C2 0.0403(18) 0.0328(16) 0.0361(16) -0.0085(13) 0.0106(13) -0.0062(13)
C3 0.0354(16) 0.0353(16) 0.0306(15) -0.0140(12) 0.0097(12) -0.0049(13)
C4 0.0366(17) 0.0378(16) 0.0369(16) -0.0185(13) 0.0094(13) -0.0093(13)
C5 0.0307(16) 0.0384(16) 0.0330(16) -0.0164(13) 0.0050(12) -0.0070(13)
C6 0.0331(16) 0.0343(15) 0.0306(15) -0.0129(12) 0.0076(12) -0.0050(13)
C7 0.0356(16) 0.0429(17) 0.0304(15) -0.0141(13) 0.0037(12) -0.0057(14)
C8 0.0390(17) 0.0354(16) 0.0297(15) -0.0089(12) 0.0036(13) -0.0032(13)
C9 0.0364(17) 0.0328(15) 0.0320(15) -0.0107(12) 0.0062(13) -0.0024(13)
C10 0.0313(15) 0.0276(14) 0.0264(14) -0.0087(11) 0.0071(12) 0.0006(12)
C11 0.0309(15) 0.0339(15) 0.0267(14) -0.0145(12) 0.0049(12) -0.0021(12)
C12 0.0306(15) 0.0280(14) 0.0321(15) -0.0129(12) 0.0109(12) -0.0037(12)
C13 0.0450(19) 0.0491(19) 0.0503(19) -0.0283(16) 0.0169(15) -0.0175(16)
C14 0.0335(16) 0.0352(16) 0.0409(16) -0.0129(13) 0.0110(13) -0.0082(13)
C15 0.0424(19) 0.0310(16) 0.066(2) -0.0143(15) 0.0188(16) -0.0089(14)
C16 0.0343(17) 0.0365(17) 0.053(2) 0.0009(15) 0.0074(15) -0.0012(14)
C17 0.0258(15) 0.0345(16) 0.0388(16) 0.0005(13) 0.0084(12) -0.0051(12)
C18 0.0314(17) 0.051(2) 0.0349(16) 0.0079(14) 0.0008(13) -0.0067(14)
C19 0.0333(17) 0.066(2) 0.0262(15) -0.0024(15) 0.0046(13) -0.0150(15)
C20 0.0287(15) 0.0489(18) 0.0279(14) -0.0114(13) 0.0080(12) -0.0124(13)
C21 0.0385(17) 0.064(2) 0.0350(16) -0.0259(16) 0.0123(14) -0.0207(16)
C22 0.0217(14) 0.0355(15) 0.0253(13) -0.0088(12) 0.0066(11) -0.0086(12)
C23 0.0200(13) 0.0330(14) 0.0281(14) -0.0054(11) 0.0071(11) -0.0058(11)
C24 0.0240(14) 0.0333(15) 0.0310(14) -0.0105(12) 0.0079(11) -0.0088(12)
C25 0.0309(15) 0.0286(14) 0.0264(14) -0.0098(11) 0.0028(12) 0.0013(12)
C26 0.0340(16) 0.0286(14) 0.0265(14) -0.0066(11) 0.0049(12) -0.0045(12)
C27 0.0312(15) 0.0289(14) 0.0263(14) -0.0106(11) 0.0051(12) -0.0018(12)
C28 0.0314(15) 0.0324(15) 0.0254(14) -0.0108(12) 0.0053(11) -0.0018(12)
C29 0.0376(16) 0.0297(15) 0.0272(14) -0.0074(11) 0.0069(12) -0.0011(13)
C30 0.0336(16) 0.0289(14) 0.0278(14) -0.0104(12) 0.0088(12) -0.0047(12)
C31 0.0364(17) 0.0287(15) 0.0368(16) -0.0097(12) 0.0039(14) -0.0047(13)
C32 0.0333(16) 0.0378(16) 0.0286(15) -0.0106(12) -0.0004(12) -0.0042(14)
C33 0.0333(16) 0.0357(16) 0.0268(15) -0.0094(12) 0.0056(13) -0.0034(13)
C34 0.0354(17) 0.0331(15) 0.0290(15) -0.0083(12) 0.0064(12) -0.0040(13)
C35 0.0223(14) 0.0315(14) 0.0236(13) -0.0070(11) 0.0045(11) -0.0067(11)
C36 0.0230(14) 0.0305(14) 0.0254(13) -0.0089(11) 0.0050(11) -0.0046(11)
C37 0.0231(14) 0.0296(14) 0.0247(13) -0.0044(11) 0.0058(11) -0.0039(11)
C38 0.0274(15) 0.0280(14) 0.0268(14) -0.0038(11) 0.0053(12) -0.0028(11)
C39 0.0282(15) 0.0328(15) 0.0265(14) -0.0094(12) 0.0050(11) -0.0063(12)
N1 0.0459(16) 0.0363(14) 0.0420(15) -0.0098(11) -0.0045(12) -0.0072(12)
N2 0.0417(15) 0.0475(16) 0.0408(14) -0.0119(12) -0.0007(12) -0.0104(13)
N3 0.0462(16) 0.0486(16) 0.0342(14) -0.0090(12) -0.0017(12) -0.0034(13)
N4 0.0438(16) 0.0452(15) 0.0397(14) -0.0132(12) 0.0084(12) -0.0133(13)
N5 0.0347(14) 0.0384(14) 0.0305(13) -0.0075(10) 0.0013(11) -0.0061(11)
N6 0.0430(15) 0.0358(14) 0.0318(13) -0.0077(11) 0.0036(11) -0.0024(12)

loop_
_atom_type_symbol
_atom_type_description
_atom_type_scat_dispersion_real
_atom_type_scat_dispersion_imag
_atom_type_scat_source
C C 0.0033 0.0016 'International Tables Vol C Tables 4.2.6.8 and 6.1.1.4'
H H 0.0000 0.0000 'International Tables Vol C Tables 4.2.6.8 and 6.1.1.4'
N N 0.0061 0.0033 'International Tables Vol C Tables 4.2.6.8 and 6.1.1.4'

loop_
_geom_angle_atom_site_label_1
_geom_angle_atom_site_label_2
_geom_angle_atom_site_label_3
_geom_angle
_geom_angle_site_symmetry_1
_geom_angle_site_symmetry_3
_geom_angle_publ_flag
C2 C1 C9 121.8(3) . 2_766 ?
C2 C1 H1 119.1 . . ?
C9 C1 H1 119.1 2_766 . ?
C1 C2 C3 120.8(3) . . ?
C1 C2 H2 119.6 . . ?
C3 C2 H2 119.6 . . ?
C4 C3 C2 121.7(3) . . ?
C4 C3 C12 119.5(2) . . ?
C2 C3 C12 118.7(2) . . ?
C5 C4 C3 120.4(3) . . ?
C5 C4 H4 119.8 . . ?
C3 C4 H4 119.8 . . ?
C4 C5 C6 121.5(2) . . ?
C4 C5 H5 119.3 . . ?
C6 C5 H5 119.3 . . ?
C11 C6 C5 119.2(2) . . ?
C11 C6 C7 118.4(2) . . ?
C5 C6 C7 122.5(2) . . ?
C8 C7 C6 121.4(3) . . ?
C8 C7 H7 119.3 . . ?
C6 C7 H7 119.3 . . ?
C7 C8 C9 121.6(3) . . ?
C7 C8 H8 119.2 . . ?
C9 C8 H8 119.2 . . ?
C1 C9 C8 123.3(3) 2_766 . ?
C1 C9 C10 118.5(2) 2_766 . ?
C8 C9 C10 118.2(2) . . ?
C12 C10 C11 120.2(2) 2_766 . ?
C12 C10 C9 119.9(2) 2_766 . ?
C11 C10 C9 119.9(2) . . ?
C6 C11 C10 120.4(2) . . ?
C6 C11 C12 119.7(2) . . ?
C10 C11 C12 119.9(2) . . ?
C10 C12 C3 120.3(2) 2_766 . ?
C10 C12 C11 119.9(2) 2_766 . ?
C3 C12 C11 119.8(2) . . ?
C21 C13 C14 121.8(3) 2_575 . ?
C21 C13 H13 119.1 2_575 . ?
C14 C13 H13 119.1 . . ?
C13 C14 C24 118.8(3) . . ?
C13 C14 C15 123.5(3) . . ?
C24 C14 C15 117.7(2) . . ?
C16 C15 C14 121.9(3) . . ?
C16 C15 H15 119.0 . . ?
C14 C15 H15 119.0 . . ?
C15 C16 C17 121.7(3) . . ?
C15 C16 H16 119.2 . . ?
C17 C16 H16 119.2 . . ?
C23 C17 C18 118.8(3) . . ?
C23 C17 C16 118.1(3) . . ?
C18 C17 C16 123.1(3) . . ?
C19 C18 C17 121.0(3) . . ?
C19 C18 H18 119.5 . . ?
C17 C18 H18 119.5 . . ?
C18 C19 C20 121.7(3) . . ?
C18 C19 H19 119.2 . . ?
C20 C19 H19 119.2 . . ?
C22 C20 C19 118.6(3) . . ?
C22 C20 C21 118.4(3) . . ?
C19 C20 C21 123.0(3) . . ?
C13 C21 C20 121.3(3) 2_575 . ?
C13 C21 H21 119.3 2_575 . ?
C20 C21 H21 119.3 . . ?
C20 C22 C23 119.8(2) . . ?
C20 C22 C24 120.0(2) . 2_575 ?
C23 C22 C24 120.2(2) . 2_575 ?
C17 C23 C22 120.1(2) . . ?
C17 C23 C24 120.5(2) . . ?
C22 C23 C24 119.4(2) . . ?
C14 C24 C23 120.1(2) . . ?
C14 C24 C22 119.6(2) . 2_575 ?
C23 C24 C22 120.4(2) . 2_575 ?
C26 C25 C30 120.7(2) . . ?
C26 C25 C31 119.4(2) . . ?
C30 C25 C31 119.9(2) . . ?
C25 C26 C27 119.5(2) . . ?
C25 C26 H26 120.2 . . ?
C27 C26 H26 120.2 . . ?
C26 C27 C28 120.2(2) . . ?
C26 C27 C32 118.0(2) . . ?
C28 C27 C32 121.8(2) . . ?
C29 C28 C27 120.2(2) . . ?
C29 C28 C33 118.7(2) . . ?
C27 C28 C33 121.1(2) . . ?
C28 C29 C30 119.7(2) . . ?
C28 C29 H29 120.1 . . ?
C30 C29 H29 120.1 . . ?
C29 C30 C25 119.7(2) . . ?
C29 C30 C34 120.8(2) . . ?
C25 C30 C34 119.5(2) . . ?
N1 C31 C25 176.4(3) . . ?
N2 C32 C27 176.0(3) . . ?
N3 C33 C28 179.4(3) . . ?
N4 C34 C30 176.9(3) . . ?
C36 C35 C37 120.6(2) . 2_655 ?
C36 C35 C38 119.4(2) . . ?
C37 C35 C38 120.0(2) 2_655 . ?
C37 C36 C35 119.5(2) . . ?
C37 C36 H36 120.3 . . ?
C35 C36 H36 120.3 . . ?
C36 C37 C35 119.9(2) . 2_655 ?
C36 C37 C39 120.2(2) . . ?
C35 C37 C39 119.9(2) 2_655 . ?
N5 C38 C35 179.6(3) . . ?
N6 C39 C37 179.8(3) . . ?

loop_
_geom_bond_atom_site_label_1
_geom_bond_atom_site_label_2
_geom_bond_distance
_geom_bond_site_symmetry_2
_geom_bond_publ_flag
C1 C2 1.372(4) . ?
C1 C9 1.411(4) 2_766 ?
C1 H1 0.9500 . ?
C2 C3 1.420(4) . ?
C2 H2 0.9500 . ?
C3 C4 1.412(4) . ?
C3 C12 1.422(4) . ?
C4 C5 1.388(4) . ?
C4 H4 0.9500 . ?
C5 C6 1.418(4) . ?
C5 H5 0.9500 . ?
C6 C11 1.414(3) . ?
C6 C7 1.421(4) . ?
C7 C8 1.369(4) . ?
C7 H7 0.9500 . ?
C8 C9 1.415(4) . ?
C8 H8 0.9500 . ?
C9 C1 1.411(4) 2_766 ?
C9 C10 1.429(4) . ?
C10 C12 1.415(4) 2_766 ?
C10 C11 1.422(4) . ?
C11 C12 1.436(3) . ?
C12 C10 1.415(4) 2_766 ?
C13 C21 1.355(4) 2_575 ?
C13 C14 1.405(4) . ?
C13 H13 0.9500 . ?
C14 C24 1.423(3) . ?
C14 C15 1.426(4) . ?
C15 C16 1.354(4) . ?
C15 H15 0.9500 . ?
C16 C17 1.421(4) . ?
C16 H16 0.9500 . ?
C17 C23 1.414(4) . ?
C17 C18 1.419(4) . ?
C18 C19 1.360(4) . ?
C18 H18 0.9500 . ?
C19 C20 1.418(4) . ?
C19 H19 0.9500 . ?
C20 C22 1.417(3) . ?
C20 C21 1.424(4) . ?
C21 C13 1.355(4) 2_575 ?
C21 H21 0.9500 . ?
C22 C23 1.421(3) . ?
C22 C24 1.427(3) 2_575 ?
C23 C24 1.425(3) . ?
C24 C22 1.427(3) 2_575 ?
C25 C26 1.386(3) . ?
C25 C30 1.409(3) . ?
C25 C31 1.442(4) . ?
C26 C27 1.389(3) . ?
C26 H26 0.9500 . ?
C27 C28 1.412(4) . ?
C27 C32 1.441(4) . ?
C28 C29 1.388(4) . ?
C28 C33 1.447(4) . ?
C29 C30 1.396(3) . ?
C29 H29 0.9500 . ?
C30 C34 1.435(4) . ?
C31 N1 1.146(3) . ?
C32 N2 1.147(3) . ?
C33 N3 1.141(3) . ?
C34 N4 1.151(3) . ?
C35 C36 1.391(3) . ?
C35 C37 1.407(3) 2_655 ?
C35 C38 1.442(3) . ?
C36 C37 1.390(3) . ?
C36 H36 0.9500 . ?
C37 C35 1.407(3) 2_655 ?
C37 C39 1.441(4) . ?
C38 N5 1.148(3) . ?
C39 N6 1.152(3) . ?
